data_4305746
loop_
_publ_author_name
'Hershel Jude'
'Francisca N. Rein'
'Peter S. White'
'Dana M. Dattelbaum'
'Reginaldo C. Rocha'

_publ_contact_author_email rcrocha@lanl.gov
_publ_contact_author_name 'Reginaldo C. Rocha'
_publ_section_title
;
Synthesis, Structure, and Electronic Properties of a Dimer of
Ru(bpy)2 Doubly Bridged by Methoxide and Pyrazolate
;
_journal_name_full 'Inorganic Chemistry'
_journal_page_first 7695
_journal_page_last 7702
_journal_paper_doi 10.1021/ic800719u
_journal_volume 47
_journal_year 2008
_chemical_formula_moiety 'C44 H38 N10 O Ru2, 2(F6 P)'
_chemical_formula_sum 'C44 H38 F12 N10 O P2 Ru2'
_chemical_formula_weight 1214.92
_chemical_name_systematic
; 
 ? 
;
_space_group_IT_number 14
_symmetry_cell_setting monoclinic
_symmetry_space_group_name_Hall '-P 2ybc'
_symmetry_space_group_name_H-M 'P 1 21/c 1'
_atom_sites_solution_hydrogens geom
_atom_sites_solution_primary direct
_atom_sites_solution_secondary difmap
_audit_creation_method SHELXL-97
_cell_angle_alpha 90.00
_cell_angle_beta 99.497(2)
_cell_angle_gamma 90.00
_cell_formula_units_Z 4
_cell_length_a 13.3312(4)
_cell_length_b 22.5379(6)
_cell_length_c 17.2818(4)
_cell_measurement_reflns_used 7390
_cell_measurement_temperature 100(2)
_cell_measurement_theta_max 25.5959
_cell_measurement_theta_min 2.3803
_cell_volume 5121.3(2)
_computing_cell_refinement 'Bruker-AXS APEX2'
_computing_data_collection 'Bruker-AXS APEX2'
_computing_data_reduction 'Bruker-AXS APEX2'
_computing_structure_refinement 'SHELXL-97 (Sheldrick, 1997)'
_computing_structure_solution 'SHELXS-97 (Sheldrick, 1990)'
_diffrn_ambient_temperature 100(2)
_diffrn_measured_fraction_theta_full 1.000
_diffrn_measured_fraction_theta_max 1.000
_diffrn_radiation_monochromator graphite
_diffrn_radiation_source 'fine-focus sealed tube'
_diffrn_radiation_type MoK\a
_diffrn_radiation_wavelength 0.71073
_diffrn_reflns_av_R_equivalents 0.0412
_diffrn_reflns_av_sigmaI/netI 0.0294
_diffrn_reflns_limit_h_max 15
_diffrn_reflns_limit_h_min -15
_diffrn_reflns_limit_k_max 26
_diffrn_reflns_limit_k_min -26
_diffrn_reflns_limit_l_max 20
_diffrn_reflns_limit_l_min -20
_diffrn_reflns_number 51221
_diffrn_reflns_theta_full 25.00
_diffrn_reflns_theta_max 25.00
_diffrn_reflns_theta_min 1.50
_exptl_absorpt_coefficient_mu 0.740
_exptl_absorpt_correction_T_max 0.9297
_exptl_absorpt_correction_T_min 0.8085
_exptl_absorpt_correction_type multi-scan
_exptl_absorpt_process_details 'APEX2 Sadabs'
_exptl_crystal_colour brown
_exptl_crystal_density_diffrn 1.576
_exptl_crystal_density_method 'not measured'
_exptl_crystal_description needle
_exptl_crystal_F_000 2424
_exptl_crystal_size_max 0.30
_exptl_crystal_size_mid 0.10
_exptl_crystal_size_min 0.10
_platon_squeeze_details
;
;
_refine_diff_density_max 0.644
_refine_diff_density_min -2.054
_refine_diff_density_rms 0.079
_refine_ls_extinction_method none
_refine_ls_goodness_of_fit_ref 1.054
_refine_ls_hydrogen_treatment constr
_refine_ls_matrix_type full
_refine_ls_number_parameters 641
_refine_ls_number_reflns 9020
_refine_ls_number_restraints 0
_refine_ls_restrained_S_all 1.054
_refine_ls_R_factor_all 0.0526
_refine_ls_R_factor_gt 0.0419
_refine_ls_shift/su_max 0.002
_refine_ls_shift/su_mean 0.000
_refine_ls_structure_factor_coef Fsqd
_refine_ls_weighting_details 'calc w=1/[\s^2^(Fo^2^)+(0.0496P)^2^+8.5095P] where P=(Fo^2^+2Fc^2^)/3'
_refine_ls_weighting_scheme calc
_refine_ls_wR_factor_gt 0.1006
_refine_ls_wR_factor_ref 0.1055
_reflns_number_gt 7407
_reflns_number_total 9020
_reflns_threshold_expression >2sigma(I)
_cod_data_source_file ic800719u-file001.cif
_cod_data_source_block c06075
_cod_database_code 4305746

loop_
_symmetry_equiv_pos_as_xyz
'x, y, z'
'-x, y+1/2, -z+1/2'
'-x, -y, -z'
'x, -y-1/2, z-1/2'

loop_
_atom_site_label
_atom_site_type_symbol
_atom_site_fract_x
_atom_site_fract_y
_atom_site_fract_z
_atom_site_U_iso_or_equiv
_atom_site_adp_type
_atom_site_occupancy
_atom_site_symmetry_multiplicity
_atom_site_calc_flag
_atom_site_refinement_flags
_atom_site_disorder_assembly
_atom_site_disorder_group
Ru1 Ru 0.66953(2) 0.859119(13) 0.165777(16) 0.02969(9) Uani 1 1 d . . .
Ru2 Ru 0.81264(2) 0.717087(14) 0.191078(16) 0.03065(10) Uani 1 1 d . . .
C1 C 0.8023(4) 0.8049(2) 0.0560(3) 0.0528(12) Uani 1 1 d . . .
H1A H 0.7529 0.7822 0.0193 0.079 Uiso 1 1 calc R . .
H1B H 0.8708 0.7895 0.0553 0.079 Uiso 1 1 calc R . .
H1C H 0.7994 0.8468 0.0404 0.079 Uiso 1 1 calc R . .
O2 O 0.77922(19) 0.79982(11) 0.13109(15) 0.0335(6) Uani 1 1 d . . .
N3 N 0.6809(2) 0.80532(13) 0.26432(17) 0.0294(7) Uani 1 1 d . . .
C4 C 0.6303(3) 0.81087(19) 0.3255(2) 0.0390(9) Uani 1 1 d . . .
H4 H 0.5923 0.8448 0.3357 0.047 Uiso 1 1 calc R . .
C5 C 0.6415(3) 0.76053(19) 0.3711(2) 0.0430(10) Uani 1 1 d . . .
H5 H 0.6145 0.7529 0.4177 0.052 Uiso 1 1 calc R . .
C6 C 0.7003(4) 0.7240(2) 0.3341(3) 0.0499(12) Uani 1 1 d . . .
H6 H 0.7216 0.6853 0.3516 0.060 Uiso 1 1 calc R . .
N7 N 0.7241(3) 0.74994(14) 0.26946(18) 0.0376(8) Uani 1 1 d . . .
N8 N 0.5455(3) 0.81272(16) 0.1090(2) 0.0447(9) Uani 1 1 d . . .
C9 C 0.4877(3) 0.7750(2) 0.1438(4) 0.0602(14) Uani 1 1 d . . .
H9 H 0.5072 0.7673 0.1982 0.072 Uiso 1 1 calc R . .
C10 C 0.4028(4) 0.7475(3) 0.1050(6) 0.094(2) Uani 1 1 d . . .
H10 H 0.3629 0.7230 0.1327 0.113 Uiso 1 1 calc R . .
C11 C 0.3766(6) 0.7554(3) 0.0278(6) 0.111(3) Uani 1 1 d . . .
H11 H 0.3221 0.7331 -0.0005 0.133 Uiso 1 1 calc R . .
C12 C 0.4274(6) 0.7952(3) -0.0106(4) 0.092(2) Uani 1 1 d . . .
H12 H 0.4058 0.8034 -0.0647 0.110 Uiso 1 1 calc R . .
C13 C 0.5150(4) 0.8244(2) 0.0331(3) 0.0621(14) Uani 1 1 d . . .
C14 C 0.5683(5) 0.8724(3) 0.0050(3) 0.0683(17) Uani 1 1 d . . .
C15 C 0.5489(7) 0.8925(4) -0.0735(3) 0.104(3) Uani 1 1 d . . .
H15 H 0.5029 0.8715 -0.1118 0.125 Uiso 1 1 calc R . .
C16 C 0.5954(8) 0.9410(4) -0.0935(5) 0.111(3) Uani 1 1 d . . .
H16 H 0.5801 0.9546 -0.1461 0.133 Uiso 1 1 calc R . .
C17 C 0.6645(6) 0.9720(3) -0.0413(4) 0.091(2) Uani 1 1 d . . .
H17 H 0.6955 1.0072 -0.0563 0.110 Uiso 1 1 calc R . .
C18 C 0.6879(5) 0.9489(2) 0.0374(3) 0.0709(16) Uani 1 1 d . . .
H18 H 0.7374 0.9682 0.0748 0.085 Uiso 1 1 calc R . .
N19 N 0.6411(3) 0.90072(18) 0.0585(2) 0.0536(10) Uani 1 1 d . . .
N20 N 0.5851(2) 0.91632(14) 0.21930(17) 0.0320(7) Uani 1 1 d . . .
C21 C 0.4826(3) 0.91650(18) 0.2130(2) 0.0379(9) Uani 1 1 d . . .
H21 H 0.4436 0.8939 0.1724 0.046 Uiso 1 1 calc R . .
C22 C 0.4327(4) 0.94819(19) 0.2633(3) 0.0445(10) Uani 1 1 d . . .
H22 H 0.3607 0.9464 0.2583 0.053 Uiso 1 1 calc R . .
C23 C 0.4888(4) 0.98268(19) 0.3211(3) 0.0510(12) Uani 1 1 d . . .
H23 H 0.4558 1.0042 0.3570 0.061 Uiso 1 1 calc R . .
C24 C 0.5917(4) 0.9854(2) 0.3262(2) 0.0471(11) Uani 1 1 d . . .
H24 H 0.6308 1.0100 0.3644 0.056 Uiso 1 1 calc R . .
C25 C 0.6393(3) 0.95191(18) 0.2749(2) 0.0392(9) Uani 1 1 d . . .
C26 C 0.7488(3) 0.95234(19) 0.2742(3) 0.0443(10) Uani 1 1 d . . .
C27 C 0.8181(4) 0.9889(2) 0.3215(3) 0.0569(13) Uani 1 1 d . . .
H27 H 0.7963 1.0130 0.3607 0.068 Uiso 1 1 calc R . .
C28 C 0.9192(4) 0.9896(2) 0.3108(4) 0.0777(18) Uani 1 1 d . . .
H28 H 0.9682 1.0127 0.3440 0.093 Uiso 1 1 calc R . .
C29 C 0.9467(4) 0.9564(2) 0.2515(4) 0.0785(19) Uani 1 1 d . . .
H29 H 1.0141 0.9584 0.2406 0.094 Uiso 1 1 calc R . .
C30 C 0.8759(4) 0.9199(2) 0.2075(4) 0.0621(14) Uani 1 1 d . . .
H30 H 0.8965 0.8968 0.1669 0.075 Uiso 1 1 calc R . .
N31 N 0.7789(3) 0.91573(15) 0.2197(2) 0.0438(8) Uani 1 1 d . . .
N32 N 0.9384(3) 0.74890(16) 0.26286(19) 0.0437(9) Uani 1 1 d . . .
C33 C 0.9921(4) 0.7971(2) 0.2511(3) 0.0557(13) Uani 1 1 d . . .
H33 H 0.9732 0.8187 0.2038 0.067 Uiso 1 1 calc R . .
C34 C 1.0734(5) 0.8171(3) 0.3043(3) 0.0775(19) Uani 1 1 d . . .
H34 H 1.1102 0.8513 0.2935 0.093 Uiso 1 1 calc R . .
C35 C 1.1006(5) 0.7862(3) 0.3739(4) 0.093(2) Uani 1 1 d . . .
H35 H 1.1542 0.8000 0.4129 0.112 Uiso 1 1 calc R . .
C36 C 1.0481(5) 0.7349(3) 0.3857(3) 0.083(2) Uani 1 1 d . . .
H36 H 1.0663 0.7126 0.4326 0.099 Uiso 1 1 calc R . .
C37 C 0.9689(4) 0.7160(2) 0.3285(3) 0.0531(12) Uani 1 1 d . . .
C38 C 0.9190(4) 0.6580(2) 0.3286(3) 0.0477(11) Uani 1 1 d . . .
C39 C 0.9436(4) 0.6155(2) 0.3876(3) 0.0602(13) Uani 1 1 d . . .
H39 H 0.9890 0.6248 0.4343 0.072 Uiso 1 1 calc R . .
C40 C 0.9008(4) 0.5597(2) 0.3766(3) 0.0612(14) Uani 1 1 d . . .
H40 H 0.9156 0.5303 0.4163 0.073 Uiso 1 1 calc R . .
C41 C 0.8367(4) 0.5471(2) 0.3081(3) 0.0551(12) Uani 1 1 d . . .
H41 H 0.8089 0.5084 0.2989 0.066 Uiso 1 1 calc R . .
C42 C 0.8129(3) 0.59122(19) 0.2526(3) 0.0435(10) Uani 1 1 d . . .
H42 H 0.7677 0.5821 0.2055 0.052 Uiso 1 1 calc R . .
N43 N 0.8509(3) 0.64638(15) 0.26230(19) 0.0369(8) Uani 1 1 d . . .
N44 N 0.8882(3) 0.68293(16) 0.1076(2) 0.0421(8) Uani 1 1 d . . .
C45 C 0.9893(4) 0.6869(3) 0.1077(4) 0.0723(17) Uani 1 1 d . . .
H45 H 1.0304 0.7079 0.1490 0.087 Uiso 1 1 calc R . .
C46 C 1.0344(7) 0.6617(4) 0.0501(6) 0.131(4) Uani 1 1 d . . .
H46 H 1.1059 0.6649 0.0524 0.157 Uiso 1 1 calc R . .
C47 C 0.9790(9) 0.6328(4) -0.0090(7) 0.176(6) Uani 1 1 d . . .
H47 H 1.0108 0.6147 -0.0484 0.211 Uiso 1 1 calc R . .
C48 C 0.8733(7) 0.6291(4) -0.0129(4) 0.127(4) Uani 1 1 d . . .
H48 H 0.8321 0.6102 -0.0560 0.153 Uiso 1 1 calc R . .
C49 C 0.8300(4) 0.6537(2) 0.0478(3) 0.0605(14) Uani 1 1 d . . .
C50 C 0.7238(4) 0.6478(2) 0.0547(2) 0.0504(12) Uani 1 1 d . . .
C51 C 0.6545(5) 0.6152(2) 0.0030(3) 0.0695(16) Uani 1 1 d . . .
H51 H 0.6741 0.5993 -0.0432 0.083 Uiso 1 1 calc R . .
C52 C 0.5607(6) 0.6057(3) 0.0173(4) 0.087(2) Uani 1 1 d . . .
H52 H 0.5129 0.5839 -0.0186 0.104 Uiso 1 1 calc R . .
C53 C 0.5346(4) 0.6280(2) 0.0848(5) 0.082(2) Uani 1 1 d . . .
H53 H 0.4686 0.6210 0.0968 0.099 Uiso 1 1 calc R . .
C54 C 0.6053(3) 0.6613(2) 0.1363(3) 0.0553(13) Uani 1 1 d . . .
H54 H 0.5869 0.6760 0.1835 0.066 Uiso 1 1 calc R . .
N55 N 0.6981(3) 0.67257(15) 0.1204(2) 0.0393(8) Uani 1 1 d . . .
P1 P 0.84019(9) 0.12911(5) 0.90573(7) 0.0463(3) Uani 1 1 d . . .
F11 F 0.8682(4) 0.09829(16) 0.8309(2) 0.1115(15) Uani 1 1 d . . .
F12 F 0.9526(3) 0.15383(19) 0.9258(2) 0.1013(13) Uani 1 1 d . . .
F13 F 0.8161(3) 0.15865(16) 0.98251(19) 0.0874(11) Uani 1 1 d . . .
F14 F 0.7293(3) 0.10512(19) 0.8856(2) 0.1021(13) Uani 1 1 d . . .
F15 F 0.8730(3) 0.07077(14) 0.9572(2) 0.0832(10) Uani 1 1 d . . .
F16 F 0.8083(3) 0.18661(14) 0.8560(2) 0.0782(9) Uani 1 1 d . . .
P2 P 0.74689(10) 0.44781(6) 0.05178(7) 0.0506(3) Uani 1 1 d . . .
F21 F 0.6388(2) 0.47102(13) 0.00804(18) 0.0681(8) Uani 1 1 d . . .
F22 F 0.7509(3) 0.40384(19) -0.0197(2) 0.1016(13) Uani 1 1 d . . .
F23 F 0.8535(3) 0.4259(2) 0.0949(2) 0.1080(14) Uani 1 1 d . . .
F24 F 0.7379(3) 0.49242(17) 0.1219(2) 0.0901(11) Uani 1 1 d . . .
F25 F 0.6902(3) 0.39837(14) 0.09282(19) 0.0778(9) Uani 1 1 d . . .
F26 F 0.8019(3) 0.49715(19) 0.0091(2) 0.0987(13) Uani 1 1 d . . .

loop_
_atom_site_aniso_label
_atom_site_aniso_U_11
_atom_site_aniso_U_22
_atom_site_aniso_U_33
_atom_site_aniso_U_23
_atom_site_aniso_U_13
_atom_site_aniso_U_12
Ru1 0.03150(18) 0.03337(17) 0.02384(15) 0.00300(12) 0.00353(12) 0.00098(13)
Ru2 0.03123(18) 0.03608(18) 0.02367(15) -0.00029(12) 0.00172(12) 0.00319(13)
C1 0.057(3) 0.059(3) 0.044(3) 0.004(2) 0.014(2) 0.007(2)
O2 0.0325(14) 0.0355(14) 0.0339(14) 0.0068(11) 0.0093(11) 0.0048(12)
N3 0.0312(17) 0.0330(17) 0.0236(15) 0.0009(12) 0.0027(13) 0.0011(14)
C4 0.046(2) 0.042(2) 0.030(2) 0.0037(17) 0.0104(18) 0.0106(19)
C5 0.048(3) 0.049(2) 0.035(2) 0.0069(19) 0.0150(19) 0.001(2)
C6 0.072(3) 0.043(2) 0.040(2) 0.0131(19) 0.023(2) 0.010(2)
N7 0.047(2) 0.0355(18) 0.0316(17) 0.0044(14) 0.0099(15) 0.0059(16)
N8 0.039(2) 0.045(2) 0.046(2) -0.0120(16) -0.0056(16) 0.0144(17)
C9 0.027(2) 0.045(3) 0.106(4) -0.011(3) 0.004(3) -0.003(2)
C10 0.039(3) 0.058(4) 0.175(8) -0.031(4) -0.014(4) 0.005(3)
C11 0.070(5) 0.062(4) 0.182(9) -0.031(5) -0.039(5) 0.004(4)
C12 0.098(5) 0.075(4) 0.080(4) -0.024(4) -0.050(4) 0.028(4)
C13 0.063(3) 0.057(3) 0.057(3) -0.012(3) -0.018(3) 0.017(3)
C14 0.086(4) 0.079(4) 0.031(2) -0.008(2) -0.018(3) 0.041(3)
C15 0.159(8) 0.102(6) 0.043(3) 0.015(3) -0.009(4) 0.055(5)
C16 0.167(9) 0.088(5) 0.075(5) 0.030(4) 0.016(5) 0.047(6)
C17 0.129(6) 0.080(4) 0.077(4) 0.028(4) 0.052(5) 0.022(4)
C18 0.090(4) 0.057(3) 0.073(4) 0.030(3) 0.035(3) 0.018(3)
N19 0.066(3) 0.053(2) 0.047(2) 0.0164(18) 0.023(2) 0.021(2)
N20 0.0368(19) 0.0309(17) 0.0276(16) 0.0031(13) 0.0035(14) 0.0008(14)
C21 0.039(2) 0.038(2) 0.036(2) 0.0039(17) 0.0034(18) 0.0061(18)
C22 0.043(3) 0.042(2) 0.049(2) 0.010(2) 0.011(2) 0.011(2)
C23 0.073(4) 0.039(2) 0.044(2) -0.0037(19) 0.019(2) 0.014(2)
C24 0.060(3) 0.042(2) 0.038(2) -0.0080(19) 0.005(2) -0.001(2)
C25 0.049(3) 0.034(2) 0.034(2) 0.0034(17) 0.0042(19) 0.0004(19)
C26 0.048(3) 0.035(2) 0.047(2) -0.0002(19) 0.000(2) -0.0062(19)
C27 0.057(3) 0.044(3) 0.064(3) -0.011(2) -0.009(2) -0.005(2)
C28 0.054(3) 0.053(3) 0.117(5) -0.020(3) -0.014(3) -0.013(3)
C29 0.039(3) 0.055(3) 0.140(6) -0.017(4) 0.010(3) -0.010(3)
C30 0.044(3) 0.043(3) 0.102(4) -0.011(3) 0.019(3) -0.007(2)
N31 0.041(2) 0.0354(19) 0.055(2) -0.0030(16) 0.0082(17) -0.0029(16)
N32 0.051(2) 0.042(2) 0.0329(18) 0.0019(15) -0.0082(16) -0.0005(17)
C33 0.062(3) 0.051(3) 0.046(3) 0.005(2) -0.015(2) -0.009(2)
C34 0.085(4) 0.063(3) 0.069(4) 0.017(3) -0.032(3) -0.027(3)
C35 0.105(5) 0.083(4) 0.071(4) 0.021(3) -0.050(4) -0.033(4)
C36 0.102(5) 0.072(4) 0.055(3) 0.020(3) -0.042(3) -0.024(3)
C37 0.063(3) 0.045(3) 0.044(2) 0.006(2) -0.016(2) -0.004(2)
C38 0.050(3) 0.047(3) 0.043(2) 0.007(2) -0.004(2) 0.006(2)
C39 0.067(3) 0.058(3) 0.048(3) 0.017(2) -0.012(2) 0.003(3)
C40 0.062(3) 0.057(3) 0.060(3) 0.024(2) -0.005(3) 0.010(3)
C41 0.054(3) 0.041(3) 0.066(3) 0.011(2) 0.000(2) 0.005(2)
C42 0.037(2) 0.045(3) 0.048(2) 0.0014(19) 0.0018(19) 0.0040(19)
N43 0.039(2) 0.0384(19) 0.0313(17) 0.0004(14) 0.0005(14) 0.0071(15)
N44 0.043(2) 0.046(2) 0.0396(19) -0.0043(16) 0.0132(16) -0.0012(17)
C45 0.050(3) 0.072(4) 0.103(5) -0.023(3) 0.036(3) -0.003(3)
C46 0.111(6) 0.107(6) 0.204(9) -0.082(6) 0.113(7) -0.033(5)
C47 0.199(10) 0.149(8) 0.228(11) -0.125(8) 0.182(10) -0.092(8)
C48 0.181(9) 0.131(6) 0.093(5) -0.078(5) 0.090(6) -0.090(6)
C49 0.083(4) 0.061(3) 0.044(3) -0.018(2) 0.027(3) -0.023(3)
C50 0.072(3) 0.046(3) 0.029(2) 0.0013(18) -0.005(2) -0.015(2)
C51 0.090(5) 0.055(3) 0.051(3) 0.005(2) -0.027(3) -0.022(3)
C52 0.085(5) 0.047(3) 0.107(5) 0.000(3) -0.046(4) -0.007(3)
C53 0.033(3) 0.033(3) 0.170(7) 0.014(4) -0.016(4) -0.002(2)
C54 0.035(3) 0.037(2) 0.091(4) 0.012(2) 0.002(2) 0.005(2)
N55 0.0336(19) 0.0397(19) 0.0415(19) 0.0112(15) -0.0027(15) -0.0010(15)
P1 0.0433(7) 0.0466(7) 0.0446(6) -0.0045(5) -0.0058(5) 0.0032(5)
F11 0.190(5) 0.071(2) 0.084(3) -0.0158(19) 0.054(3) 0.022(3)
F12 0.059(2) 0.130(3) 0.105(3) 0.035(2) -0.0158(19) -0.023(2)
F13 0.121(3) 0.083(2) 0.0591(19) -0.0168(17) 0.0195(19) -0.003(2)
F14 0.067(2) 0.132(3) 0.090(2) 0.029(2) -0.0362(19) -0.042(2)
F15 0.093(3) 0.0615(19) 0.089(2) 0.0161(17) -0.0030(19) 0.0178(18)
F16 0.091(2) 0.0619(19) 0.081(2) 0.0170(16) 0.0092(18) 0.0224(17)
P2 0.0446(7) 0.0627(8) 0.0430(6) 0.0177(6) 0.0030(5) -0.0006(6)
F21 0.0538(18) 0.0679(19) 0.078(2) 0.0202(16) -0.0039(15) 0.0027(15)
F22 0.089(3) 0.130(3) 0.092(3) -0.027(2) 0.031(2) 0.018(2)
F23 0.054(2) 0.145(4) 0.116(3) 0.060(3) -0.014(2) 0.014(2)
F24 0.091(3) 0.100(3) 0.079(2) -0.023(2) 0.0130(19) -0.034(2)
F25 0.084(2) 0.072(2) 0.079(2) 0.0307(17) 0.0153(18) -0.0126(17)
F26 0.072(2) 0.128(3) 0.097(3) 0.055(2) 0.0184(19) -0.027(2)

loop_
_atom_type_symbol
_atom_type_description
_atom_type_scat_dispersion_real
_atom_type_scat_dispersion_imag
_atom_type_scat_source
C C 0.0033 0.0016 'International Tables Vol C Tables 4.2.6.8 and 6.1.1.4'
H H 0.0000 0.0000 'International Tables Vol C Tables 4.2.6.8 and 6.1.1.4'
N N 0.0061 0.0033 'International Tables Vol C Tables 4.2.6.8 and 6.1.1.4'
O O 0.0106 0.0060 'International Tables Vol C Tables 4.2.6.8 and 6.1.1.4'
F F 0.0171 0.0103 'International Tables Vol C Tables 4.2.6.8 and 6.1.1.4'
P P 0.1023 0.0942 'International Tables Vol C Tables 4.2.6.8 and 6.1.1.4'
Ru Ru -1.2594 0.8363 'International Tables Vol C Tables 4.2.6.8 and 6.1.1.4'

loop_
_geom_angle_atom_site_label_1
_geom_angle_atom_site_label_2
_geom_angle_atom_site_label_3
_geom_angle
_geom_angle_site_symmetry_1
_geom_angle_site_symmetry_3
_geom_angle_publ_flag
N20 Ru1 N31 78.66(13) . . ?
N20 Ru1 N19 95.04(13) . . ?
N31 Ru1 N19 97.93(16) . . ?
N20 Ru1 N8 94.45(13) . . ?
N31 Ru1 N8 171.63(14) . . ?
N19 Ru1 N8 77.79(17) . . ?
N20 Ru1 N3 88.17(12) . . ?
N31 Ru1 N3 92.33(13) . . ?
N19 Ru1 N3 169.67(15) . . ?
N8 Ru1 N3 92.19(14) . . ?
N20 Ru1 O2 168.51(11) . . ?
N31 Ru1 O2 92.78(13) . . ?
N19 Ru1 O2 93.71(12) . . ?
N8 Ru1 O2 94.67(12) . . ?
N3 Ru1 O2 84.51(11) . . ?
N43 Ru2 N44 91.62(14) . . ?
N43 Ru2 N32 78.94(14) . . ?
N44 Ru2 N32 96.32(15) . . ?
N43 Ru2 N55 93.72(13) . . ?
N44 Ru2 N55 78.49(14) . . ?
N32 Ru2 N55 170.97(14) . . ?
N43 Ru2 N7 89.85(13) . . ?
N44 Ru2 N7 174.99(14) . . ?
N32 Ru2 N7 88.66(14) . . ?
N55 Ru2 N7 96.64(14) . . ?
N43 Ru2 O2 171.42(12) . . ?
N44 Ru2 O2 94.23(12) . . ?
N32 Ru2 O2 94.16(12) . . ?
N55 Ru2 O2 93.60(12) . . ?
N7 Ru2 O2 84.84(11) . . ?
C1 O2 Ru1 118.5(3) . . ?
C1 O2 Ru2 117.7(3) . . ?
Ru1 O2 Ru2 120.33(11) . . ?
C4 N3 N7 107.0(3) . . ?
C4 N3 Ru1 127.6(3) . . ?
N7 N3 Ru1 123.9(2) . . ?
N3 C4 C5 110.6(4) . . ?
C6 C5 C4 104.2(4) . . ?
N7 C6 C5 111.0(4) . . ?
C6 N7 N3 107.2(3) . . ?
C6 N7 Ru2 128.7(3) . . ?
N3 N7 Ru2 124.1(2) . . ?
C13 N8 C9 117.2(5) . . ?
C13 N8 Ru1 117.3(4) . . ?
C9 N8 Ru1 125.3(3) . . ?
N8 C9 C10 123.7(7) . . ?
C11 C10 C9 119.3(8) . . ?
C10 C11 C12 120.4(7) . . ?
C11 C12 C13 118.1(6) . . ?
N8 C13 C14 113.4(4) . . ?
N8 C13 C12 121.0(6) . . ?
C14 C13 C12 125.1(5) . . ?
N19 C14 C15 119.4(7) . . ?
N19 C14 C13 117.3(4) . . ?
C15 C14 C13 123.3(6) . . ?
C16 C15 C14 119.6(8) . . ?
C15 C16 C17 122.8(7) . . ?
C16 C17 C18 116.9(7) . . ?
N19 C18 C17 121.0(7) . . ?
C18 N19 C14 120.2(5) . . ?
C18 N19 Ru1 126.4(4) . . ?
C14 N19 Ru1 113.4(3) . . ?
C21 N20 C25 117.7(3) . . ?
C21 N20 Ru1 126.4(3) . . ?
C25 N20 Ru1 115.2(3) . . ?
N20 C21 C22 122.6(4) . . ?
C21 C22 C23 119.1(4) . . ?
C24 C23 C22 119.4(4) . . ?
C23 C24 C25 119.6(4) . . ?
N20 C25 C24 121.5(4) . . ?
N20 C25 C26 114.3(4) . . ?
C24 C25 C26 124.2(4) . . ?
N31 C26 C27 121.3(4) . . ?
N31 C26 C25 114.2(4) . . ?
C27 C26 C25 124.3(4) . . ?
C28 C27 C26 119.4(5) . . ?
C29 C28 C27 118.6(5) . . ?
C28 C29 C30 119.8(5) . . ?
N31 C30 C29 122.8(5) . . ?
C30 N31 C26 117.8(4) . . ?
C30 N31 Ru1 127.1(3) . . ?
C26 N31 Ru1 115.1(3) . . ?
C33 N32 C37 118.5(4) . . ?
C33 N32 Ru2 126.9(3) . . ?
C37 N32 Ru2 114.6(3) . . ?
N32 C33 C34 123.2(5) . . ?
C33 C34 C35 118.7(5) . . ?
C36 C35 C34 118.7(5) . . ?
C35 C36 C37 119.7(5) . . ?
N32 C37 C36 120.9(4) . . ?
N32 C37 C38 114.4(4) . . ?
C36 C37 C38 124.4(4) . . ?
N43 C38 C39 121.6(4) . . ?
N43 C38 C37 114.2(4) . . ?
C39 C38 C37 124.0(4) . . ?
C40 C39 C38 118.9(5) . . ?
C41 C40 C39 119.4(4) . . ?
C40 C41 C42 119.3(5) . . ?
N43 C42 C41 122.7(4) . . ?
C42 N43 C38 117.9(4) . . ?
C42 N43 Ru2 126.9(3) . . ?
C38 N43 Ru2 115.1(3) . . ?
C45 N44 C49 118.5(4) . . ?
C45 N44 Ru2 125.7(3) . . ?
C49 N44 Ru2 115.8(3) . . ?
N44 C45 C46 122.0(6) . . ?
C47 C46 C45 120.5(7) . . ?
C46 C47 C48 119.5(6) . . ?
C49 C48 C47 118.6(7) . . ?
N44 C49 C48 120.8(6) . . ?
N44 C49 C50 115.2(4) . . ?
C48 C49 C50 123.9(5) . . ?
N55 C50 C51 121.6(5) . . ?
N55 C50 C49 114.6(4) . . ?
C51 C50 C49 123.6(5) . . ?
C52 C51 C50 120.8(6) . . ?
C51 C52 C53 118.6(6) . . ?
C52 C53 C54 120.0(6) . . ?
N55 C54 C53 121.3(6) . . ?
C54 N55 C50 117.6(4) . . ?
C54 N55 Ru2 126.5(3) . . ?
C50 N55 Ru2 115.6(3) . . ?
F14 P1 F13 91.0(2) . . ?
F14 P1 F11 90.5(3) . . ?
F13 P1 F11 177.6(2) . . ?
F14 P1 F16 90.2(2) . . ?
F13 P1 F16 92.14(19) . . ?
F11 P1 F16 89.7(2) . . ?
F14 P1 F12 179.6(2) . . ?
F13 P1 F12 89.1(2) . . ?
F11 P1 F12 89.5(3) . . ?
F16 P1 F12 89.5(2) . . ?
F14 P1 F15 90.1(2) . . ?
F13 P1 F15 87.4(2) . . ?
F11 P1 F15 90.8(2) . . ?
F16 P1 F15 179.5(2) . . ?
F12 P1 F15 90.3(2) . . ?
F23 P2 F25 91.6(2) . . ?
F23 P2 F26 89.4(2) . . ?
F25 P2 F26 178.8(2) . . ?
F23 P2 F22 91.6(2) . . ?
F25 P2 F22 89.4(2) . . ?
F26 P2 F22 89.9(2) . . ?
F23 P2 F24 90.8(2) . . ?
F25 P2 F24 90.13(19) . . ?
F26 P2 F24 90.5(2) . . ?
F22 P2 F24 177.5(2) . . ?
F23 P2 F21 179.3(2) . . ?
F25 P2 F21 89.00(17) . . ?
F26 P2 F21 90.03(18) . . ?
F22 P2 F21 88.9(2) . . ?
F24 P2 F21 88.7(2) . . ?

loop_
_geom_bond_atom_site_label_1
_geom_bond_atom_site_label_2
_geom_bond_distance
_geom_bond_site_symmetry_2
_geom_bond_publ_flag
Ru1 N20 2.032(3) . ?
Ru1 N31 2.043(4) . ?
Ru1 N19 2.057(4) . ?
Ru1 N8 2.063(4) . ?
Ru1 N3 2.076(3) . ?
Ru1 O2 2.139(3) . ?
Ru2 N43 2.027(3) . ?
Ru2 N44 2.041(3) . ?
Ru2 N32 2.044(3) . ?
Ru2 N55 2.052(3) . ?
Ru2 N7 2.074(3) . ?
Ru2 O2 2.144(2) . ?
C1 O2 1.387(5) . ?
N3 C4 1.350(5) . ?
N3 N7 1.372(4) . ?
C4 C5 1.375(6) . ?
C5 C6 1.367(6) . ?
C6 N7 1.344(5) . ?
N8 C13 1.334(6) . ?
N8 C9 1.352(6) . ?
C9 C10 1.366(8) . ?
C10 C11 1.333(11) . ?
C11 C12 1.362(11) . ?
C12 C13 1.441(8) . ?
C13 C14 1.422(8) . ?
C14 N19 1.382(7) . ?
C14 C15 1.414(7) . ?
C15 C16 1.329(11) . ?
C16 C17 1.370(11) . ?
C17 C18 1.442(8) . ?
C18 N19 1.332(7) . ?
N20 C21 1.352(5) . ?
N20 C25 1.364(5) . ?
C21 C22 1.378(6) . ?
C22 C23 1.384(7) . ?
C23 C24 1.362(7) . ?
C24 C25 1.394(6) . ?
C25 C26 1.462(6) . ?
C26 N31 1.362(6) . ?
C26 C27 1.396(6) . ?
C27 C28 1.391(8) . ?
C28 C29 1.367(8) . ?
C29 C30 1.381(7) . ?
C30 N31 1.348(6) . ?
N32 C33 1.335(6) . ?
N32 C37 1.361(5) . ?
C33 C34 1.376(7) . ?
C34 C35 1.385(7) . ?
C35 C36 1.384(8) . ?
C36 C37 1.388(7) . ?
C37 C38 1.466(7) . ?
C38 N43 1.364(5) . ?
C38 C39 1.399(6) . ?
C39 C40 1.381(7) . ?
C40 C41 1.371(7) . ?
C41 C42 1.383(6) . ?
C42 N43 1.343(5) . ?
N44 C45 1.352(6) . ?
N44 C49 1.357(6) . ?
C45 C46 1.369(8) . ?
C46 C47 1.329(13) . ?
C47 C48 1.402(13) . ?
C48 C49 1.393(7) . ?
C49 C50 1.447(7) . ?
C50 N55 1.359(6) . ?
C50 C51 1.387(7) . ?
C51 C52 1.331(9) . ?
C52 C53 1.366(10) . ?
C53 C54 1.403(8) . ?
C54 N55 1.335(6) . ?
P1 F14 1.559(3) . ?
P1 F13 1.565(3) . ?
P1 F11 1.566(3) . ?
P1 F16 1.574(3) . ?
P1 F12 1.583(4) . ?
P1 F15 1.607(3) . ?
P2 F23 1.572(3) . ?
P2 F25 1.579(3) . ?
P2 F26 1.579(3) . ?
P2 F22 1.592(4) . ?
P2 F24 1.594(4) . ?
P2 F21 1.601(3) . ?

loop_
_geom_torsion_atom_site_label_1
_geom_torsion_atom_site_label_2
_geom_torsion_atom_site_label_3
_geom_torsion_atom_site_label_4
_geom_torsion
_geom_torsion_site_symmetry_1
_geom_torsion_site_symmetry_2
_geom_torsion_site_symmetry_3
_geom_torsion_site_symmetry_4
_geom_torsion_publ_flag
N20 Ru1 O2 C1 -138.0(6) . . . . ?
N31 Ru1 O2 C1 -96.5(3) . . . . ?
N19 Ru1 O2 C1 1.6(3) . . . . ?
N8 Ru1 O2 C1 79.6(3) . . . . ?
N3 Ru1 O2 C1 171.4(3) . . . . ?
N20 Ru1 O2 Ru2 63.5(6) . . . . ?
N31 Ru1 O2 Ru2 104.94(16) . . . . ?
N19 Ru1 O2 Ru2 -156.92(18) . . . . ?
N8 Ru1 O2 Ru2 -78.89(17) . . . . ?
N3 Ru1 O2 Ru2 12.87(15) . . . . ?
N43 Ru2 O2 C1 140.5(8) . . . . ?
N44 Ru2 O2 C1 7.7(3) . . . . ?
N32 Ru2 O2 C1 104.3(3) . . . . ?
N55 Ru2 O2 C1 -71.0(3) . . . . ?
N7 Ru2 O2 C1 -167.4(3) . . . . ?
N43 Ru2 O2 Ru1 -60.8(8) . . . . ?
N44 Ru2 O2 Ru1 166.36(16) . . . . ?
N32 Ru2 O2 Ru1 -96.98(16) . . . . ?
N55 Ru2 O2 Ru1 87.65(16) . . . . ?
N7 Ru2 O2 Ru1 -8.70(15) . . . . ?
N20 Ru1 N3 C4 9.3(3) . . . . ?
N31 Ru1 N3 C4 87.9(3) . . . . ?
N19 Ru1 N3 C4 -99.0(8) . . . . ?
N8 Ru1 N3 C4 -85.0(3) . . . . ?
O2 Ru1 N3 C4 -179.5(3) . . . . ?
N20 Ru1 N3 N7 173.5(3) . . . . ?
N31 Ru1 N3 N7 -107.9(3) . . . . ?
N19 Ru1 N3 N7 65.2(8) . . . . ?
N8 Ru1 N3 N7 79.1(3) . . . . ?
O2 Ru1 N3 N7 -15.4(3) . . . . ?
N7 N3 C4 C5 1.1(5) . . . . ?
Ru1 N3 C4 C5 167.4(3) . . . . ?
N3 C4 C5 C6 -0.7(5) . . . . ?
C4 C5 C6 N7 0.0(6) . . . . ?
C5 C6 N7 N3 0.7(5) . . . . ?
C5 C6 N7 Ru2 178.9(3) . . . . ?
C4 N3 N7 C6 -1.1(4) . . . . ?
Ru1 N3 N7 C6 -168.0(3) . . . . ?
C4 N3 N7 Ru2 -179.4(3) . . . . ?
Ru1 N3 N7 Ru2 13.7(4) . . . . ?
N43 Ru2 N7 C6 -7.1(4) . . . . ?
N44 Ru2 N7 C6 100.1(15) . . . . ?
N32 Ru2 N7 C6 -86.0(4) . . . . ?
N55 Ru2 N7 C6 86.6(4) . . . . ?
O2 Ru2 N7 C6 179.7(4) . . . . ?
N43 Ru2 N7 N3 170.8(3) . . . . ?
N44 Ru2 N7 N3 -82.0(16) . . . . ?
N32 Ru2 N7 N3 91.9(3) . . . . ?
N55 Ru2 N7 N3 -95.4(3) . . . . ?
O2 Ru2 N7 N3 -2.4(3) . . . . ?
N20 Ru1 N8 C13 102.0(3) . . . . ?
N31 Ru1 N8 C13 67.8(11) . . . . ?
N19 Ru1 N8 C13 7.8(3) . . . . ?
N3 Ru1 N8 C13 -169.6(3) . . . . ?
O2 Ru1 N8 C13 -85.0(3) . . . . ?
N20 Ru1 N8 C9 -72.3(4) . . . . ?
N31 Ru1 N8 C9 -106.5(10) . . . . ?
N19 Ru1 N8 C9 -166.5(4) . . . . ?
N3 Ru1 N8 C9 16.1(4) . . . . ?
O2 Ru1 N8 C9 100.7(3) . . . . ?
C13 N8 C9 C10 2.1(7) . . . . ?
Ru1 N8 C9 C10 176.4(4) . . . . ?
N8 C9 C10 C11 3.2(9) . . . . ?
C9 C10 C11 C12 -6.8(11) . . . . ?
C10 C11 C12 C13 5.2(11) . . . . ?
C9 N8 C13 C14 168.8(4) . . . . ?
Ru1 N8 C13 C14 -5.9(6) . . . . ?
C9 N8 C13 C12 -3.6(7) . . . . ?
Ru1 N8 C13 C12 -178.4(4) . . . . ?
C11 C12 C13 N8 0.1(9) . . . . ?
C11 C12 C13 C14 -171.4(6) . . . . ?
N8 C13 C14 N19 -1.3(7) . . . . ?
C12 C13 C14 N19 170.8(5) . . . . ?
N8 C13 C14 C15 179.9(5) . . . . ?
C12 C13 C14 C15 -8.0(9) . . . . ?
N19 C14 C15 C16 -4.9(10) . . . . ?
C13 C14 C15 C16 173.8(7) . . . . ?
C14 C15 C16 C17 1.8(12) . . . . ?
C15 C16 C17 C18 1.8(12) . . . . ?
C16 C17 C18 N19 -2.5(9) . . . . ?
C17 C18 N19 C14 -0.6(8) . . . . ?
C17 C18 N19 Ru1 176.8(4) . . . . ?
C15 C14 N19 C18 4.3(7) . . . . ?
C13 C14 N19 C18 -174.6(5) . . . . ?
C15 C14 N19 Ru1 -173.4(4) . . . . ?
C13 C14 N19 Ru1 7.8(6) . . . . ?
N20 Ru1 N19 C18 81.0(4) . . . . ?
N31 Ru1 N19 C18 1.8(4) . . . . ?
N8 Ru1 N19 C18 174.5(4) . . . . ?
N3 Ru1 N19 C18 -171.2(6) . . . . ?
O2 Ru1 N19 C18 -91.5(4) . . . . ?
N20 Ru1 N19 C14 -101.5(3) . . . . ?
N31 Ru1 N19 C14 179.3(3) . . . . ?
N8 Ru1 N19 C14 -8.0(3) . . . . ?
N3 Ru1 N19 C14 6.2(9) . . . . ?
O2 Ru1 N19 C14 85.9(3) . . . . ?
N31 Ru1 N20 C21 175.7(3) . . . . ?
N19 Ru1 N20 C21 78.6(3) . . . . ?
N8 Ru1 N20 C21 0.5(3) . . . . ?
N3 Ru1 N20 C21 -91.6(3) . . . . ?
O2 Ru1 N20 C21 -141.9(5) . . . . ?
N31 Ru1 N20 C25 -14.2(3) . . . . ?
N19 Ru1 N20 C25 -111.3(3) . . . . ?
N8 Ru1 N20 C25 170.6(3) . . . . ?
N3 Ru1 N20 C25 78.6(3) . . . . ?
O2 Ru1 N20 C25 28.2(7) . . . . ?
C25 N20 C21 C22 -3.9(6) . . . . ?
Ru1 N20 C21 C22 166.0(3) . . . . ?
N20 C21 C22 C23 2.0(6) . . . . ?
C21 C22 C23 C24 1.2(6) . . . . ?
C22 C23 C24 C25 -2.3(7) . . . . ?
C21 N20 C25 C24 2.8(5) . . . . ?
Ru1 N20 C25 C24 -168.2(3) . . . . ?
C21 N20 C25 C26 -175.9(3) . . . . ?
Ru1 N20 C25 C26 13.0(4) . . . . ?
C23 C24 C25 N20 0.2(6) . . . . ?
C23 C24 C25 C26 178.8(4) . . . . ?
N20 C25 C26 N31 -1.9(5) . . . . ?
C24 C25 C26 N31 179.4(4) . . . . ?
N20 C25 C26 C27 174.8(4) . . . . ?
C24 C25 C26 C27 -3.9(7) . . . . ?
N31 C26 C27 C28 2.5(7) . . . . ?
C25 C26 C27 C28 -174.0(5) . . . . ?
C26 C27 C28 C29 3.0(9) . . . . ?
C27 C28 C29 C30 -4.5(9) . . . . ?
C28 C29 C30 N31 0.7(9) . . . . ?
C29 C30 N31 C26 4.7(8) . . . . ?
C29 C30 N31 Ru1 -174.6(4) . . . . ?
C27 C26 N31 C30 -6.2(7) . . . . ?
C25 C26 N31 C30 170.6(4) . . . . ?
C27 C26 N31 Ru1 173.2(3) . . . . ?
C25 C26 N31 Ru1 -10.1(5) . . . . ?
N20 Ru1 N31 C30 -167.6(4) . . . . ?
N19 Ru1 N31 C30 -74.0(4) . . . . ?
N8 Ru1 N31 C30 -132.6(10) . . . . ?
N3 Ru1 N31 C30 104.8(4) . . . . ?
O2 Ru1 N31 C30 20.2(4) . . . . ?
N20 Ru1 N31 C26 13.1(3) . . . . ?
N19 Ru1 N31 C26 106.7(3) . . . . ?
N8 Ru1 N31 C26 48.0(11) . . . . ?
N3 Ru1 N31 C26 -74.5(3) . . . . ?
O2 Ru1 N31 C26 -159.2(3) . . . . ?
N43 Ru2 N32 C33 165.5(4) . . . . ?
N44 Ru2 N32 C33 75.0(4) . . . . ?
N55 Ru2 N32 C33 129.5(8) . . . . ?
N7 Ru2 N32 C33 -104.4(4) . . . . ?
O2 Ru2 N32 C33 -19.7(4) . . . . ?
N43 Ru2 N32 C37 -13.9(3) . . . . ?
N44 Ru2 N32 C37 -104.3(3) . . . . ?
N55 Ru2 N32 C37 -49.9(10) . . . . ?
N7 Ru2 N32 C37 76.2(3) . . . . ?
O2 Ru2 N32 C37 160.9(3) . . . . ?
C37 N32 C33 C34 -3.7(8) . . . . ?
Ru2 N32 C33 C34 176.9(5) . . . . ?
N32 C33 C34 C35 -0.8(10) . . . . ?
C33 C34 C35 C36 3.2(11) . . . . ?
C34 C35 C36 C37 -1.1(12) . . . . ?
C33 N32 C37 C36 5.8(8) . . . . ?
Ru2 N32 C37 C36 -174.7(5) . . . . ?
C33 N32 C37 C38 -168.1(5) . . . . ?
Ru2 N32 C37 C38 11.4(6) . . . . ?
C35 C36 C37 N32 -3.5(10) . . . . ?
C35 C36 C37 C38 169.8(6) . . . . ?
N32 C37 C38 N43 0.7(6) . . . . ?
C36 C37 C38 N43 -173.0(6) . . . . ?
N32 C37 C38 C39 175.5(5) . . . . ?
C36 C37 C38 C39 1.8(9) . . . . ?
N43 C38 C39 C40 2.6(8) . . . . ?
C37 C38 C39 C40 -171.9(5) . . . . ?
C38 C39 C40 C41 1.0(8) . . . . ?
C39 C40 C41 C42 -2.6(8) . . . . ?
C40 C41 C42 N43 0.7(7) . . . . ?
C41 C42 N43 C38 2.7(6) . . . . ?
C41 C42 N43 Ru2 -173.8(3) . . . . ?
C39 C38 N43 C42 -4.4(7) . . . . ?
C37 C38 N43 C42 170.6(4) . . . . ?
C39 C38 N43 Ru2 172.5(4) . . . . ?
C37 C38 N43 Ru2 -12.5(5) . . . . ?
N44 Ru2 N43 C42 -72.9(4) . . . . ?
N32 Ru2 N43 C42 -169.1(4) . . . . ?
N55 Ru2 N43 C42 5.6(4) . . . . ?
N7 Ru2 N43 C42 102.3(4) . . . . ?
O2 Ru2 N43 C42 154.0(7) . . . . ?
N44 Ru2 N43 C38 110.5(3) . . . . ?
N32 Ru2 N43 C38 14.4(3) . . . . ?
N55 Ru2 N43 C38 -171.0(3) . . . . ?
N7 Ru2 N43 C38 -74.3(3) . . . . ?
O2 Ru2 N43 C38 -22.5(10) . . . . ?
N43 Ru2 N44 C45 -81.8(4) . . . . ?
N32 Ru2 N44 C45 -2.8(4) . . . . ?
N55 Ru2 N44 C45 -175.3(4) . . . . ?
N7 Ru2 N44 C45 171.1(14) . . . . ?
O2 Ru2 N44 C45 91.9(4) . . . . ?
N43 Ru2 N44 C49 97.9(4) . . . . ?
N32 Ru2 N44 C49 177.0(3) . . . . ?
N55 Ru2 N44 C49 4.5(3) . . . . ?
N7 Ru2 N44 C49 -9.2(17) . . . . ?
O2 Ru2 N44 C49 -88.3(3) . . . . ?
C49 N44 C45 C46 -1.0(9) . . . . ?
Ru2 N44 C45 C46 178.7(6) . . . . ?
N44 C45 C46 C47 0.9(14) . . . . ?
C45 C46 C47 C48 1.2(17) . . . . ?
C46 C47 C48 C49 -3.0(16) . . . . ?
C45 N44 C49 C48 -0.9(8) . . . . ?
Ru2 N44 C49 C48 179.3(6) . . . . ?
C45 N44 C49 C50 175.9(5) . . . . ?
Ru2 N44 C49 C50 -3.8(6) . . . . ?
C47 C48 C49 N44 2.9(12) . . . . ?
C47 C48 C49 C50 -173.6(8) . . . . ?
N44 C49 C50 N55 0.0(6) . . . . ?
C48 C49 C50 N55 176.7(6) . . . . ?
N44 C49 C50 C51 -174.3(4) . . . . ?
C48 C49 C50 C51 2.4(9) . . . . ?
N55 C50 C51 C52 -1.7(8) . . . . ?
C49 C50 C51 C52 172.2(5) . . . . ?
C50 C51 C52 C53 -1.1(9) . . . . ?
C51 C52 C53 C54 1.5(9) . . . . ?
C52 C53 C54 N55 1.0(8) . . . . ?
C53 C54 N55 C50 -3.7(6) . . . . ?
C53 C54 N55 Ru2 -177.2(3) . . . . ?
C51 C50 N55 C54 4.1(6) . . . . ?
C49 C50 N55 C54 -170.4(4) . . . . ?
C51 C50 N55 Ru2 178.2(4) . . . . ?
C49 C50 N55 Ru2 3.8(5) . . . . ?
N43 Ru2 N55 C54 78.2(4) . . . . ?
N44 Ru2 N55 C54 169.1(4) . . . . ?
N32 Ru2 N55 C54 113.5(9) . . . . ?
N7 Ru2 N55 C54 -12.1(4) . . . . ?
O2 Ru2 N55 C54 -97.3(3) . . . . ?
N43 Ru2 N55 C50 -95.4(3) . . . . ?
N44 Ru2 N55 C50 -4.5(3) . . . . ?
N32 Ru2 N55 C50 -60.0(10) . . . . ?
N7 Ru2 N55 C50 174.3(3) . . . . ?
O2 Ru2 N55 C50 89.1(3) . . . . ?

loop_
_platon_squeeze_void_nr
_platon_squeeze_void_average_x
_platon_squeeze_void_average_y
_platon_squeeze_void_average_z
_platon_squeeze_void_volume
_platon_squeeze_void_count_electrons
1 0.000 0.500 0.000 7.2 -0.5
2 0.000 0.000 0.500 7.2 -0.4
3 0.076 0.472 0.440 9.2 0.0
4 0.076 0.028 0.940 9.6 -0.4
5 0.288 0.658 0.298 171.1 36.4
6 0.288 0.842 0.798 170.7 36.0
7 0.712 0.157 0.201 172.0 35.7
8 0.712 0.343 0.701 171.6 36.0
9 0.926 0.968 0.057 8.2 -0.4
10 0.926 0.532 0.557 8.8 0.0
